data_2234569
loop_
_publ_author_name
'Dutkiewicz, Grzegorz'
'Shetty, Divya N.'
'Narayana, B.'
'Yathirajan, H. S.'
'Kubicki, Maciej'

_publ_section_title
;
 4-[(4-Benzyloxybenzylidene)amino]-1,5-dimethyl-2-phenyl-1<i>H</i>-pyrazol-3(2<i>H</i>)-one
;
_journal_coeditor_code CV5278
_journal_issue 5
_journal_name_full 'Acta Crystallographica Section E'
_journal_page_first o1324
_journal_paper_doi 10.1107/S1600536812014262
_journal_volume 68
_journal_year 2012
_chemical_formula_iupac 'C25 H23 N3 O2'
_chemical_formula_moiety 'C25 H23 N3 O2'
_chemical_formula_sum 'C25 H23 N3 O2'
_chemical_formula_weight 397.46
_chemical_name_systematic
;
4-[(4-Benzyloxybenzylidene)amino]-1,5-dimethyl-2-phenyl-
1<i>H</i>-pyrazol-3(2<i>H</i>)-one
;
_space_group_IT_number 14
_symmetry_cell_setting monoclinic
_symmetry_space_group_name_Hall '-P 2ybc'
_symmetry_space_group_name_H-M 'P 1 21/c 1'
_atom_sites_solution_hydrogens geom
_atom_sites_solution_primary direct
_atom_sites_solution_secondary difmap
_audit_creation_method SHELXL-97
_cell_angle_alpha 90.00
_cell_angle_beta 108.881(9)
_cell_angle_gamma 90.00
_cell_formula_units_Z 4
_cell_length_a 19.8137(19)
_cell_length_b 6.1588(4)
_cell_length_c 18.0784(14)
_cell_measurement_reflns_used 2304
_cell_measurement_temperature 295(2)
_cell_measurement_theta_max 28.2218
_cell_measurement_theta_min 3.0808
_cell_volume 2087.4(3)
_computing_cell_refinement 'CrysAlis PRO (Agilent, 2011)'
_computing_data_collection 'CrysAlis PRO (Agilent, 2011)'
_computing_data_reduction 'CrysAlis PRO (Agilent, 2011)'
_computing_molecular_graphics 'XP in SHELXTL (Sheldrick, 2008)'
_computing_publication_material 'SHELXL97 (Sheldrick, 2008)'
_computing_structure_refinement 'SHELXL97 (Sheldrick, 2008)'
_computing_structure_solution 'SIR92 (Altomare <i>et al.</i>, 1993)'
_diffrn_ambient_temperature 295(2)
_diffrn_detector_area_resol_mean 16.1544
_diffrn_measured_fraction_theta_full 0.998
_diffrn_measured_fraction_theta_max 0.838
_diffrn_measurement_device_type 'Agilent Xcalibur Eos'
_diffrn_measurement_method \w-scan
_diffrn_radiation_monochromator graphite
_diffrn_radiation_source 'Enhance (Mo) X-ray Source'
_diffrn_radiation_type 'Mo K\a'
_diffrn_radiation_wavelength 0.71073
_diffrn_reflns_av_R_equivalents 0.0182
_diffrn_reflns_av_sigmaI/netI 0.0374
_diffrn_reflns_limit_h_max 26
_diffrn_reflns_limit_h_min -25
_diffrn_reflns_limit_k_max 8
_diffrn_reflns_limit_k_min -8
_diffrn_reflns_limit_l_max 24
_diffrn_reflns_limit_l_min -19
_diffrn_reflns_number 8408
_diffrn_reflns_theta_full 25.00
_diffrn_reflns_theta_max 28.29
_diffrn_reflns_theta_min 3.26
_exptl_absorpt_coefficient_mu 0.082
_exptl_absorpt_correction_T_max 1.00000
_exptl_absorpt_correction_T_min 0.88976
_exptl_absorpt_correction_type multi-scan
_exptl_absorpt_process_details '(CrysAlis PRO; Agilent, 2011)'
_exptl_crystal_colour yellow
_exptl_crystal_density_diffrn 1.265
_exptl_crystal_density_method 'not measured'
_exptl_crystal_description block
_exptl_crystal_F_000 840
_exptl_crystal_size_max 0.5
_exptl_crystal_size_mid 0.4
_exptl_crystal_size_min 0.2
_refine_diff_density_max 0.681
_refine_diff_density_min -0.223
_refine_ls_extinction_method none
_refine_ls_goodness_of_fit_ref 1.037
_refine_ls_hydrogen_treatment refall
_refine_ls_matrix_type full
_refine_ls_number_parameters 363
_refine_ls_number_reflns 4352
_refine_ls_number_restraints 0
_refine_ls_restrained_S_all 1.037
_refine_ls_R_factor_all 0.0728
_refine_ls_R_factor_gt 0.0515
_refine_ls_shift/su_max 0.001
_refine_ls_shift/su_mean 0.000
_refine_ls_structure_factor_coef Fsqd
_refine_ls_weighting_details 'calc w=1/[\s^2^(Fo^2^)+(0.0411P)^2^+1.0652P] where P=(Fo^2^+2Fc^2^)/3'
_refine_ls_weighting_scheme calc
_refine_ls_wR_factor_gt 0.1094
_refine_ls_wR_factor_ref 0.1193
_reflns_number_gt 3298
_reflns_number_total 4352
_reflns_threshold_expression I>2\s(I)
_cod_data_source_file cv5278.cif
_cod_data_source_block I
_cod_original_sg_symbol_H-M 'P 21/c'
_cod_database_code 2234569
_cod_database_fobs_code 2234569

loop_
_symmetry_equiv_pos_as_xyz
'x, y, z'
'-x, y+1/2, -z+1/2'
'-x, -y, -z'
'x, -y-1/2, z-1/2'

loop_
_atom_site_type_symbol
_atom_site_label
_atom_site_fract_x
_atom_site_fract_y
_atom_site_fract_z
_atom_site_U_iso_or_equiv
_atom_site_adp_type
_atom_site_calc_flag
_atom_site_occupancy
_atom_site_symmetry_multiplicity
N N1 0.77141(7) 1.0983(2) 1.10006(8) 0.0236(3) Uani d 1 1
C C11 0.83244(8) 1.0018(3) 1.15422(9) 0.0213(4) Uani d 1 1
C C12 0.88429(10) 0.9158(3) 1.12682(11) 0.0278(4) Uani d 1 1
H H12 0.8798(9) 0.924(3) 1.0744(11) 0.027(5) Uiso d 1 1
C C13 0.94283(10) 0.8168(3) 1.17855(12) 0.0334(5) Uani d 1 1
H H13 0.9787(11) 0.760(3) 1.1597(11) 0.037(6) Uiso d 1 1
C C14 0.95142(10) 0.8101(3) 1.25755(12) 0.0354(5) Uani d 1 1
H H14 0.9920(11) 0.744(3) 1.2934(11) 0.035(5) Uiso d 1 1
C C15 0.90004(10) 0.8993(3) 1.28475(11) 0.0310(4) Uani d 1 1
H H15 0.9032(10) 0.893(3) 1.3398(12) 0.039(6) Uiso d 1 1
C C16 0.83978(9) 0.9942(3) 1.23326(10) 0.0253(4) Uani d 1 1
H H16 0.8016(9) 1.053(3) 1.2519(10) 0.024(5) Uiso d 1 1
N N2 0.73781(8) 1.2714(2) 1.12442(8) 0.0253(3) Uani d 1 1
C C21 0.78145(11) 1.4594(3) 1.15796(13) 0.0324(5) Uani d 1 1
H H21A 0.7554(12) 1.554(4) 1.1837(13) 0.052(7) Uiso d 1 1
H H21B 0.8227(12) 1.412(4) 1.1980(13) 0.049(6) Uiso d 1 1
H H21C 0.7936(13) 1.536(4) 1.1174(16) 0.070(8) Uiso d 1 1
C C3 0.67109(9) 1.2867(3) 1.07207(10) 0.0261(4) Uani d 1 1
C C31 0.62346(11) 1.4701(4) 1.07381(14) 0.0364(5) Uani d 1 1
H H31A 0.6409(11) 1.606(4) 1.0604(12) 0.045(6) Uiso d 1 1
H H31B 0.6190(12) 1.488(4) 1.1266(15) 0.059(7) Uiso d 1 1
H H31C 0.5748(13) 1.442(4) 1.0366(14) 0.061(7) Uiso d 1 1
C C4 0.65791(9) 1.1164(3) 1.02127(10) 0.0258(4) Uani d 1 1
C C5 0.72166(9) 0.9880(3) 1.03848(9) 0.0242(4) Uani d 1 1
O O5 0.73457(7) 0.8174(2) 1.01041(7) 0.0324(3) Uani d 1 1
N N41 0.59094(8) 1.0843(3) 0.96662(8) 0.0289(4) Uani d 1 1
C C42 0.57671(10) 0.9211(4) 0.92063(10) 0.0306(4) Uani d 1 1
H H42 0.6106(11) 0.804(3) 0.9202(11) 0.038(6) Uiso d 1 1
C C43 0.50516(9) 0.8971(4) 0.86385(10) 0.0311(5) Uani d 1 1
C C44 0.48958(11) 0.7305(4) 0.80983(11) 0.0407(5) Uani d 1 1
H H44 0.5249(11) 0.619(4) 0.8114(12) 0.042(6) Uiso d 1 1
C C45 0.42241(11) 0.7081(4) 0.75510(12) 0.0443(6) Uani d 1 1
H H45 0.4146(11) 0.584(4) 0.7209(13) 0.047(6) Uiso d 1 1
C C46 0.36996(9) 0.8553(4) 0.75447(10) 0.0372(5) Uani d 1 1
C C47 0.38462(10) 1.0237(4) 0.80834(11) 0.0363(5) Uani d 1 1
H H47 0.3460(11) 1.129(3) 0.8060(11) 0.039(6) Uiso d 1 1
C C48 0.45139(10) 1.0441(4) 0.86208(11) 0.0343(5) Uani d 1 1
H H48 0.4620(10) 1.163(3) 0.8994(12) 0.036(6) Uiso d 1 1
O O49 0.30121(7) 0.8475(3) 0.70470(7) 0.0454(4) Uani d 1 1
C C50 0.28438(11) 0.6850(5) 0.64450(13) 0.0495(7) Uani d 1 1
H H50A 0.3121(13) 0.719(4) 0.6121(14) 0.059(7) Uiso d 1 1
H H50B 0.2951(15) 0.526(5) 0.6720(16) 0.087(10) Uiso d 1 1
C C51 0.20732(10) 0.7172(4) 0.59813(10) 0.0356(5) Uani d 1 1
C C52 0.18548(12) 0.8875(4) 0.54645(12) 0.0459(6) Uani d 1 1
H H52 0.2206(13) 0.984(4) 0.5387(14) 0.069(8) Uiso d 1 1
C C53 0.11413(13) 0.9177(4) 0.50569(13) 0.0480(6) Uani d 1 1
H H53 0.0951(13) 1.038(5) 0.4697(15) 0.073(8) Uiso d 1 1
C C54 0.06391(11) 0.7793(4) 0.51715(13) 0.0403(5) Uani d 1 1
H H54 0.0139(12) 0.805(4) 0.4887(13) 0.045(6) Uiso d 1 1
C C55 0.08516(11) 0.6104(4) 0.56866(12) 0.0368(5) Uani d 1 1
H H55 0.0505(11) 0.512(4) 0.5780(12) 0.047(6) Uiso d 1 1
C C56 0.15672(11) 0.5793(4) 0.60880(11) 0.0360(5) Uani d 1 1
H H56 0.1712(11) 0.459(4) 0.6452(13) 0.045(6) Uiso d 1 1

loop_
_atom_site_aniso_label
_atom_site_aniso_U_11
_atom_site_aniso_U_22
_atom_site_aniso_U_33
_atom_site_aniso_U_12
_atom_site_aniso_U_13
_atom_site_aniso_U_23
N1 0.0250(8) 0.0217(8) 0.0205(7) -0.0004(6) 0.0022(6) -0.0013(6)
C11 0.0207(8) 0.0171(8) 0.0230(8) -0.0054(7) 0.0027(7) -0.0011(7)
C12 0.0282(10) 0.0270(10) 0.0288(10) -0.0068(8) 0.0099(8) -0.0026(8)
C13 0.0263(10) 0.0276(11) 0.0466(12) -0.0013(9) 0.0121(9) -0.0051(9)
C14 0.0260(10) 0.0271(11) 0.0423(11) 0.0014(9) -0.0040(9) 0.0022(9)
C15 0.0354(10) 0.0262(10) 0.0248(9) -0.0038(9) 0.0007(8) 0.0010(8)
C16 0.0273(9) 0.0235(9) 0.0230(9) -0.0036(8) 0.0055(7) -0.0024(8)
N2 0.0257(8) 0.0187(8) 0.0274(8) -0.0009(6) 0.0028(6) -0.0006(6)
C21 0.0316(11) 0.0235(10) 0.0345(11) -0.0049(9) 0.0000(9) -0.0040(9)
C3 0.0232(9) 0.0269(10) 0.0257(9) -0.0030(8) 0.0045(7) 0.0087(8)
C31 0.0297(11) 0.0307(12) 0.0442(13) 0.0013(9) 0.0059(9) 0.0048(10)
C4 0.0241(9) 0.0312(10) 0.0200(8) -0.0064(8) 0.0045(7) 0.0041(8)
C5 0.0277(9) 0.0252(10) 0.0184(8) -0.0062(8) 0.0058(7) 0.0022(8)
O5 0.0351(7) 0.0317(8) 0.0270(7) -0.0036(6) 0.0053(6) -0.0081(6)
N41 0.0250(8) 0.0400(10) 0.0193(7) -0.0085(7) 0.0040(6) 0.0046(7)
C42 0.0276(10) 0.0412(12) 0.0221(9) -0.0072(9) 0.0070(8) 0.0005(9)
C43 0.0239(9) 0.0498(13) 0.0199(8) -0.0091(9) 0.0073(7) -0.0022(9)
C44 0.0275(10) 0.0617(15) 0.0317(11) -0.0018(11) 0.0077(9) -0.0130(11)
C45 0.0269(10) 0.0733(17) 0.0316(11) -0.0055(11) 0.0079(9) -0.0244(12)
C46 0.0208(9) 0.0693(15) 0.0210(9) -0.0081(10) 0.0062(7) -0.0108(10)
C47 0.0241(10) 0.0583(15) 0.0260(9) -0.0020(10) 0.0075(8) -0.0067(10)
C48 0.0290(10) 0.0492(14) 0.0243(9) -0.0082(9) 0.0079(8) -0.0082(9)
O49 0.0205(7) 0.0846(12) 0.0287(7) -0.0030(7) 0.0046(6) -0.0241(8)
C50 0.0243(10) 0.089(2) 0.0322(11) -0.0042(12) 0.0047(9) -0.0266(13)
C51 0.0268(10) 0.0596(14) 0.0192(9) -0.0038(10) 0.0059(8) -0.0132(10)
C52 0.0427(13) 0.0631(16) 0.0343(11) -0.0225(12) 0.0159(10) -0.0083(11)
C53 0.0551(15) 0.0474(14) 0.0331(11) -0.0063(12) 0.0027(10) 0.0021(11)
C54 0.0274(11) 0.0427(13) 0.0414(12) -0.0007(10) -0.0018(9) -0.0124(10)
C55 0.0294(10) 0.0384(12) 0.0412(11) -0.0091(10) 0.0097(9) -0.0098(10)
C56 0.0347(11) 0.0425(13) 0.0278(10) -0.0020(10) 0.0059(8) -0.0056(10)

loop_
_atom_type_symbol
_atom_type_description
_atom_type_scat_dispersion_real
_atom_type_scat_dispersion_imag
_atom_type_scat_source
C C 0.0033 0.0016 'International Tables Vol C Tables 4.2.6.8 and 6.1.1.4'
H H 0.0000 0.0000 'International Tables Vol C Tables 4.2.6.8 and 6.1.1.4'
N N 0.0061 0.0033 'International Tables Vol C Tables 4.2.6.8 and 6.1.1.4'
O O 0.0106 0.0060 'International Tables Vol C Tables 4.2.6.8 and 6.1.1.4'

loop_
_geom_angle_atom_site_label_1
_geom_angle_atom_site_label_2
_geom_angle_atom_site_label_3
_geom_angle
C5 N1 N2 109.57(13)
C5 N1 C11 124.71(15)
N2 N1 C11 119.21(13)
C12 C11 C16 120.85(16)
C12 C11 N1 118.70(15)
C16 C11 N1 120.45(15)
C13 C12 C11 119.18(18)
C13 C12 H12 120.2(11)
C11 C12 H12 120.6(11)
C12 C13 C14 120.70(19)
C12 C13 H13 119.1(12)
C14 C13 H13 120.2(12)
C15 C14 C13 119.85(18)
C15 C14 H14 119.2(12)
C13 C14 H14 120.9(12)
C14 C15 C16 120.26(18)
C14 C15 H15 122.5(12)
C16 C15 H15 117.2(12)
C15 C16 C11 119.12(17)
C15 C16 H16 120.9(10)
C11 C16 H16 120.0(10)
C3 N2 N1 106.76(14)
C3 N2 C21 123.27(16)
N1 N2 C21 117.24(15)
N2 C21 H21A 109.6(13)
N2 C21 H21B 108.9(14)
H21A C21 H21B 106.0(18)
N2 C21 H21C 109.5(16)
H21A C21 H21C 111(2)
H21B C21 H21C 111(2)
N2 C3 C4 110.33(16)
N2 C3 C31 121.50(17)
C4 C3 C31 128.17(17)
C3 C31 H31A 111.9(13)
C3 C31 H31B 111.1(14)
H31A C31 H31B 107.3(19)
C3 C31 H31C 109.6(14)
H31A C31 H31C 109.3(19)
H31B C31 H31C 107.5(18)
C3 C4 N41 121.31(17)
C3 C4 C5 108.33(15)
N41 C4 C5 130.32(17)
O5 C5 N1 123.76(16)
O5 C5 C4 131.83(16)
N1 C5 C4 104.39(15)
C42 N41 C4 122.30(17)
N41 C42 C43 119.73(19)
N41 C42 H42 125.0(12)
C43 C42 H42 115.3(12)
C44 C43 C48 118.24(18)
C44 C43 C42 121.00(19)
C48 C43 C42 120.75(18)
C43 C44 C45 121.5(2)
C43 C44 H44 120.7(13)
C45 C44 H44 117.7(13)
C46 C45 C44 119.3(2)
C46 C45 H45 123.6(13)
C44 C45 H45 117.1(13)
O49 C46 C45 124.78(19)
O49 C46 C47 115.17(18)
C45 C46 C47 120.03(18)
C48 C47 C46 120.1(2)
C48 C47 H47 121.6(12)
C46 C47 H47 118.3(12)
C47 C48 C43 120.9(2)
C47 C48 H48 120.2(12)
C43 C48 H48 118.9(12)
C46 O49 C50 117.40(16)
O49 C50 C51 106.06(18)
O49 C50 H50A 106.2(16)
C51 C50 H50A 108.4(15)
O49 C50 H50B 108.6(15)
C51 C50 H50B 112.8(15)
H50A C50 H50B 114(2)
C56 C51 C52 118.83(19)
C56 C51 C50 119.8(2)
C52 C51 C50 121.3(2)
C51 C52 C53 120.5(2)
C51 C52 H52 119.2(15)
C53 C52 H52 120.3(15)
C54 C53 C52 120.1(2)
C54 C53 H53 115.4(15)
C52 C53 H53 124.4(16)
C55 C54 C53 119.7(2)
C55 C54 H54 121.5(13)
C53 C54 H54 118.8(13)
C54 C55 C56 120.0(2)
C54 C55 H55 121.0(13)
C56 C55 H55 119.0(13)
C51 C56 C55 120.8(2)
C51 C56 H56 119.8(13)
C55 C56 H56 119.4(13)

loop_
_geom_bond_atom_site_label_1
_geom_bond_atom_site_label_2
_geom_bond_distance
N1 C5 1.401(2)
N1 N2 1.401(2)
N1 C11 1.417(2)
C11 C12 1.382(2)
C11 C16 1.389(2)
C12 C13 1.375(3)
C12 H12 0.924(18)
C13 C14 1.383(3)
C13 H13 0.95(2)
C14 C15 1.380(3)
C14 H14 0.95(2)
C15 C16 1.384(3)
C15 H15 0.98(2)
C16 H16 0.990(18)
N2 C3 1.357(2)
N2 C21 1.455(2)
C21 H21A 0.99(2)
C21 H21B 0.94(2)
C21 H21C 0.97(3)
C3 C4 1.363(3)
C3 C31 1.479(3)
C31 H31A 0.97(2)
C31 H31B 0.99(2)
C31 H31C 1.00(3)
C4 N41 1.388(2)
C4 C5 1.436(3)
C5 O5 1.229(2)
N41 C42 1.276(2)
C42 C43 1.464(2)
C42 H42 0.99(2)
C43 C44 1.381(3)
C43 C48 1.390(3)
C44 C45 1.385(3)
C44 H44 0.98(2)
C45 C46 1.376(3)
C45 H45 0.96(2)
C46 O49 1.369(2)
C46 C47 1.387(3)
C47 C48 1.370(3)
C47 H47 0.99(2)
C48 H48 0.97(2)
O49 C50 1.436(3)
C50 C51 1.498(3)
C50 H50A 0.95(2)
C50 H50B 1.09(3)
C51 C56 1.375(3)
C51 C52 1.378(3)
C52 C53 1.379(3)
C52 H52 0.96(3)
C53 C54 1.376(3)
C53 H53 0.98(3)
C54 C55 1.369(3)
C54 H54 0.97(2)
C55 C56 1.381(3)
C55 H55 0.97(2)
C56 H56 0.97(2)

loop_
_geom_hbond_atom_site_label_D
_geom_hbond_atom_site_label_H
_geom_hbond_atom_site_label_A
_geom_hbond_site_symmetry_A
_geom_hbond_distance_DH
_geom_hbond_distance_HA
_geom_hbond_distance_DA
_geom_hbond_angle_DHA
C16 H16 O49 3_677 0.990(18) 2.486(18) 3.470(2) 172.6(15)
C21 H21C O5 1_565 0.97(3) 2.58(3) 3.352(3) 137.3(19)
C31 H31A O5 1_565 0.97(2) 2.65(2) 3.517(3) 149.1(17)
C52 H52 O5 2_656 0.96(3) 2.51(3) 3.411(3) 156(2)

loop_
_geom_torsion_atom_site_label_1
_geom_torsion_atom_site_label_2
_geom_torsion_atom_site_label_3
_geom_torsion_atom_site_label_4
_geom_torsion
C5 N1 C11 C12 62.7(2)
N2 N1 C11 C12 -148.63(16)
C5 N1 C11 C16 -117.28(19)
N2 N1 C11 C16 31.4(2)
C16 C11 C12 C13 1.7(3)
N1 C11 C12 C13 -178.33(17)
C11 C12 C13 C14 -2.5(3)
C12 C13 C14 C15 1.5(3)
C13 C14 C15 C16 0.4(3)
C14 C15 C16 C11 -1.2(3)
C12 C11 C16 C15 0.1(3)
N1 C11 C16 C15 -179.87(16)
C5 N1 N2 C3 -8.15(18)
C11 N1 N2 C3 -161.16(15)
C5 N1 N2 C21 -151.23(16)
C11 N1 N2 C21 55.8(2)
N1 N2 C3 C4 7.24(19)
C21 N2 C3 C4 147.53(18)
N1 N2 C3 C31 -172.05(16)
C21 N2 C3 C31 -31.8(3)
N2 C3 C4 N41 173.97(15)
C31 C3 C4 N41 -6.8(3)
N2 C3 C4 C5 -3.7(2)
C31 C3 C4 C5 175.55(18)
N2 N1 C5 O5 -172.94(15)
C11 N1 C5 O5 -21.7(3)
N2 N1 C5 C4 5.81(17)
C11 N1 C5 C4 157.01(15)
C3 C4 C5 O5 177.22(18)
N41 C4 C5 O5 -0.2(3)
C3 C4 C5 N1 -1.39(18)
N41 C4 C5 N1 -178.76(17)
C3 C4 N41 C42 -177.14(17)
C5 C4 N41 C42 -0.1(3)
C4 N41 C42 C43 -179.59(16)
N41 C42 C43 C44 175.54(18)
N41 C42 C43 C48 -3.3(3)
C48 C43 C44 C45 -0.1(3)
C42 C43 C44 C45 -179.0(2)
C43 C44 C45 C46 0.0(3)
C44 C45 C46 O49 -178.3(2)
C44 C45 C46 C47 -0.1(3)
O49 C46 C47 C48 178.61(18)
C45 C46 C47 C48 0.2(3)
C46 C47 C48 C43 -0.3(3)
C44 C43 C48 C47 0.2(3)
C42 C43 C48 C47 179.14(18)
C45 C46 O49 C50 -5.7(3)
C47 C46 O49 C50 176.0(2)
C46 O49 C50 C51 -178.53(18)
O49 C50 C51 C56 -103.0(3)
O49 C50 C51 C52 74.8(3)
C56 C51 C52 C53 -0.6(3)
C50 C51 C52 C53 -178.4(2)
C51 C52 C53 C54 0.9(3)
C52 C53 C54 C55 -0.6(3)
C53 C54 C55 C56 -0.1(3)
C52 C51 C56 C55 -0.1(3)
C50 C51 C56 C55 177.76(19)
C54 C55 C56 C51 0.4(3)

loop_
_cod_related_entry_id
_cod_related_entry_database
_cod_related_entry_code
1 ChemSpider 1079138
